data_4112188
loop_
_publ_author_name
'Hideki Amii'
'Lidija Vranicar'
'Heinz Gornitzka'
'Didier Bourissou'
'Guy Bertrand'

_publ_section_title
;
 Radical-Type Reactivity of the
 1,3-Dibora-2,4-Diphosphoniocyclobutane-1,3-diyl
;
_journal_name_full 'Journal of the American Chemical Society'
_journal_page_first 1344
_journal_page_last 1345
_journal_paper_doi 10.1021/ja039920i
_journal_volume 126
_journal_year 2004
_chemical_formula_sum 'C20 H46 B2 Cl2 P2'
_chemical_formula_weight 441.03
_chemical_name_systematic
; 
 ? 
;
_space_group_IT_number 14
_symmetry_cell_setting monoclinic
_symmetry_space_group_name_Hall '-P 2yn'
_symmetry_space_group_name_H-M 'P 1 21/n 1'
_atom_sites_solution_hydrogens geom
_atom_sites_solution_primary direct
_atom_sites_solution_secondary difmap
_audit_creation_method SHELXL-97
_cell_angle_alpha 90.00
_cell_angle_beta 104.991(2)
_cell_angle_gamma 90.00
_cell_formula_units_Z 4
_cell_length_a 10.2338(12)
_cell_length_b 18.178(2)
_cell_length_c 14.1118(16)
_cell_measurement_reflns_used 6798
_cell_measurement_temperature 173(2)
_cell_measurement_theta_max 29.193
_cell_measurement_theta_min 2.240
_cell_volume 2535.9(5)
_computing_cell_refinement 'Bruker XSCANS'
_computing_data_collection 'Bruker XSCANS'
_computing_data_reduction 'Bruker SHELXTL'
_computing_molecular_graphics 'Bruker SHELXTL'
_computing_publication_material 'Bruker SHELXTL'
_computing_structure_refinement 'SHELXL-97 (Sheldrick, 1997)'
_computing_structure_solution 'SHELXS-97 (Sheldrick, 1990)'
_diffrn_ambient_temperature 173(2)
_diffrn_measured_fraction_theta_full 0.921
_diffrn_measured_fraction_theta_max 0.921
_diffrn_measurement_device_type 'CCD area detector'
_diffrn_measurement_method 'phi and omega scans'
_diffrn_radiation_monochromator graphite
_diffrn_radiation_source 'fine-focus sealed tube'
_diffrn_radiation_type MoK\a
_diffrn_radiation_wavelength 0.71073
_diffrn_reflns_av_R_equivalents 0.0249
_diffrn_reflns_av_sigmaI/netI 0.0256
_diffrn_reflns_limit_h_max 13
_diffrn_reflns_limit_h_min -13
_diffrn_reflns_limit_k_max 24
_diffrn_reflns_limit_k_min -23
_diffrn_reflns_limit_l_max 10
_diffrn_reflns_limit_l_min -19
_diffrn_reflns_number 20857
_diffrn_reflns_theta_full 29.26
_diffrn_reflns_theta_max 29.26
_diffrn_reflns_theta_min 1.87
_exptl_absorpt_coefficient_mu 0.386
_exptl_absorpt_correction_T_max 1.000000
_exptl_absorpt_correction_T_min 0.838051
_exptl_absorpt_correction_type semi-empirical
_exptl_absorpt_process_details 'SADABS (Bruker-AXS)'
_exptl_crystal_colour colorless
_exptl_crystal_density_diffrn 1.155
_exptl_crystal_description block
_exptl_crystal_F_000 960
_exptl_crystal_size_max 0.4
_exptl_crystal_size_mid 0.5
_exptl_crystal_size_min 0.7
_refine_diff_density_max 0.361
_refine_diff_density_min -0.205
_refine_diff_density_rms 0.048
_refine_ls_extinction_method none
_refine_ls_goodness_of_fit_ref 1.073
_refine_ls_hydrogen_treatment mixed
_refine_ls_matrix_type full
_refine_ls_number_parameters 249
_refine_ls_number_reflns 6374
_refine_ls_number_restraints 0
_refine_ls_restrained_S_all 1.073
_refine_ls_R_factor_all 0.0416
_refine_ls_R_factor_gt 0.0299
_refine_ls_shift/su_max 0.001
_refine_ls_shift/su_mean 0.000
_refine_ls_structure_factor_coef Fsqd
_refine_ls_weighting_details 'calc w=1/[\s^2^(Fo^2^)+(0.0328P)^2^+0.9140P] where P=(Fo^2^+2Fc^2^)/3'
_refine_ls_weighting_scheme calc
_refine_ls_wR_factor_gt 0.0708
_refine_ls_wR_factor_ref 0.0781
_reflns_number_gt 5348
_reflns_number_total 6374
_reflns_threshold_expression >2sigma(I)
_cod_data_source_file ja039920isi20031203_074741.cif
_cod_data_source_block 2cis
_cod_database_code 4112188

loop_
_symmetry_equiv_pos_as_xyz
'x, y, z'
'-x+1/2, y+1/2, -z+1/2'
'-x, -y, -z'
'x-1/2, -y-1/2, z-1/2'

loop_
_atom_site_label
_atom_site_type_symbol
_atom_site_fract_x
_atom_site_fract_y
_atom_site_fract_z
_atom_site_U_iso_or_equiv
_atom_site_adp_type
_atom_site_occupancy
_atom_site_symmetry_multiplicity
_atom_site_calc_flag
_atom_site_refinement_flags
B1 B -0.06637(14) 0.30294(7) 0.36978(10) 0.0185(3) Uani 1 1 d .
Cl1 Cl -0.20284(3) 0.297325(18) 0.24932(2) 0.02501(8) Uani 1 1 d .
C1 C -0.13156(14) 0.34576(7) 0.44980(10) 0.0253(3) Uani 1 1 d .
C2 C -0.26180(16) 0.30639(9) 0.45917(13) 0.0349(3) Uani 1 1 d .
H2A H -0.2401 0.2557 0.4815 0.052 Uiso 1 1 calc R
H2B H -0.3283 0.3059 0.3952 0.052 Uiso 1 1 calc R
H2C H -0.2994 0.3326 0.5068 0.052 Uiso 1 1 calc R
C3 C -0.03664(17) 0.35468(9) 0.55303(11) 0.0336(3) Uani 1 1 d .
H3A H -0.0880 0.3735 0.5976 0.050 Uiso 1 1 calc R
H3B H 0.0357 0.3894 0.5506 0.050 Uiso 1 1 calc R
H3C H 0.0029 0.3069 0.5767 0.050 Uiso 1 1 calc R
C4 C -0.17577(17) 0.42443(8) 0.41341(13) 0.0355(4) Uani 1 1 d .
H4A H -0.2196 0.4483 0.4594 0.053 Uiso 1 1 calc R
H4B H -0.2396 0.4218 0.3484 0.053 Uiso 1 1 calc R
H4C H -0.0962 0.4530 0.4094 0.053 Uiso 1 1 calc R
P1 P 0.10280(3) 0.338882(16) 0.33094(2) 0.01621(7) Uani 1 1 d .
C5 C 0.05380(13) 0.38815(7) 0.21131(10) 0.0224(3) Uani 1 1 d .
H5 H -0.0180 0.3569 0.1683 0.027 Uiso 1 1 calc R
C6 C 0.16412(16) 0.39517(9) 0.15589(11) 0.0320(3) Uani 1 1 d .
H6A H 0.1249 0.4162 0.0908 0.048 Uiso 1 1 calc R
H6B H 0.2015 0.3464 0.1489 0.048 Uiso 1 1 calc R
H6C H 0.2363 0.4274 0.1926 0.048 Uiso 1 1 calc R
C7 C -0.01517(15) 0.46185(7) 0.21918(11) 0.0295(3) Uani 1 1 d .
H7A H 0.0482 0.4943 0.2644 0.044 Uiso 1 1 calc R
H7B H -0.0950 0.4535 0.2439 0.044 Uiso 1 1 calc R
H7C H -0.0428 0.4849 0.1543 0.044 Uiso 1 1 calc R
C8 C 0.20700(13) 0.40446(7) 0.42213(10) 0.0220(3) Uani 1 1 d .
H8 H 0.1421 0.4423 0.4339 0.026 Uiso 1 1 calc R
C9 C 0.31546(15) 0.44746(9) 0.38762(12) 0.0344(3) Uani 1 1 d .
H9A H 0.3650 0.4795 0.4407 0.052 Uiso 1 1 calc R
H9B H 0.2720 0.4775 0.3305 0.052 Uiso 1 1 calc R
H9C H 0.3785 0.4129 0.3696 0.052 Uiso 1 1 calc R
C10 C 0.27206(16) 0.37062(8) 0.52316(11) 0.0330(3) Uani 1 1 d .
H10A H 0.3645 0.3549 0.5257 0.050 Uiso 1 1 calc R
H10B H 0.2188 0.3280 0.5338 0.050 Uiso 1 1 calc R
H10C H 0.2743 0.4074 0.5744 0.050 Uiso 1 1 calc R
B2 B 0.15940(14) 0.23210(7) 0.31526(10) 0.0181(3) Uani 1 1 d .
Cl2 Cl 0.07508(3) 0.212635(17) 0.18148(2) 0.02413(8) Uani 1 1 d .
C11 C 0.31641(13) 0.20476(7) 0.33934(10) 0.0220(3) Uani 1 1 d .
C12 C 0.32512(16) 0.12306(8) 0.31174(12) 0.0335(3) Uani 1 1 d .
H12A H 0.4203 0.1085 0.3242 0.050 Uiso 1 1 calc R
H12B H 0.2801 0.1162 0.2421 0.050 Uiso 1 1 calc R
H12C H 0.2805 0.0926 0.3514 0.050 Uiso 1 1 calc R
C13 C 0.39033(15) 0.24815(8) 0.27451(11) 0.0302(3) Uani 1 1 d .
H13A H 0.3901 0.3007 0.2902 0.045 Uiso 1 1 calc R
H13B H 0.3439 0.2406 0.2052 0.045 Uiso 1 1 calc R
H13C H 0.4839 0.2308 0.2870 0.045 Uiso 1 1 calc R
C14 C 0.39851(14) 0.21551(9) 0.44618(11) 0.0308(3) Uani 1 1 d .
H14A H 0.4831 0.1876 0.4578 0.046 Uiso 1 1 calc R
H14B H 0.3457 0.1980 0.4905 0.046 Uiso 1 1 calc R
H14C H 0.4191 0.2678 0.4583 0.046 Uiso 1 1 calc R
P2 P 0.01640(3) 0.198516(16) 0.38551(2) 0.01634(7) Uani 1 1 d .
C15 C 0.08313(13) 0.16389(7) 0.51337(9) 0.0209(2) Uani 1 1 d .
H15 H 0.1460 0.2027 0.5493 0.025 Uiso 1 1 calc R
C16 C -0.02398(16) 0.15280(9) 0.57061(11) 0.0319(3) Uani 1 1 d .
H16A H -0.0802 0.1101 0.5443 0.048 Uiso 1 1 calc R
H16B H -0.0810 0.1968 0.5641 0.048 Uiso 1 1 calc R
H16C H 0.0208 0.1444 0.6400 0.048 Uiso 1 1 calc R
C17 C 0.16678(16) 0.09301(8) 0.52227(11) 0.0321(3) Uani 1 1 d .
H17A H 0.2123 0.0840 0.5914 0.048 Uiso 1 1 calc R
H17B H 0.2345 0.0982 0.4847 0.048 Uiso 1 1 calc R
H17C H 0.1069 0.0516 0.4964 0.048 Uiso 1 1 calc R
C18 C -0.10169(14) 0.13045(7) 0.31026(10) 0.0240(3) Uani 1 1 d .
H18 H -0.1320 0.1535 0.2438 0.029 Uiso 1 1 calc R
C19 C -0.23217(16) 0.11779(9) 0.34196(13) 0.0378(4) Uani 1 1 d .
H19A H -0.2990 0.0934 0.2888 0.057 Uiso 1 1 calc R
H19B H -0.2681 0.1652 0.3567 0.057 Uiso 1 1 calc R
H19C H -0.2129 0.0866 0.4006 0.057 Uiso 1 1 calc R
C20 C -0.03694(17) 0.05738(8) 0.29285(12) 0.0350(3) Uani 1 1 d .
H20A H -0.0148 0.0287 0.3537 0.052 Uiso 1 1 calc R
H20B H 0.0459 0.0671 0.2723 0.052 Uiso 1 1 calc R
H20C H -0.1005 0.0296 0.2414 0.052 Uiso 1 1 calc R

loop_
_atom_site_aniso_label
_atom_site_aniso_U_11
_atom_site_aniso_U_22
_atom_site_aniso_U_33
_atom_site_aniso_U_23
_atom_site_aniso_U_13
_atom_site_aniso_U_12
B1 0.0189(6) 0.0180(6) 0.0177(6) 0.0009(5) 0.0029(5) -0.0012(5)
Cl1 0.02001(15) 0.02603(15) 0.02478(16) 0.00444(12) -0.00182(12) -0.00115(12)
C1 0.0276(7) 0.0235(6) 0.0278(7) -0.0003(5) 0.0123(6) 0.0020(5)
C2 0.0303(8) 0.0388(8) 0.0421(9) 0.0009(7) 0.0211(7) 0.0012(6)
C3 0.0456(9) 0.0320(7) 0.0268(7) -0.0056(6) 0.0161(7) -0.0031(6)
C4 0.0412(9) 0.0248(7) 0.0455(9) 0.0006(6) 0.0201(8) 0.0105(6)
P1 0.01804(15) 0.01444(14) 0.01549(15) 0.00018(11) 0.00316(12) -0.00088(11)
C5 0.0249(6) 0.0207(6) 0.0196(6) 0.0049(5) 0.0022(5) -0.0017(5)
C6 0.0381(8) 0.0344(8) 0.0256(7) 0.0065(6) 0.0121(6) -0.0043(6)
C7 0.0319(7) 0.0213(6) 0.0326(8) 0.0078(6) 0.0035(6) 0.0005(5)
C8 0.0235(6) 0.0173(5) 0.0231(6) -0.0040(5) 0.0021(5) -0.0016(5)
C9 0.0292(7) 0.0329(8) 0.0401(9) -0.0080(7) 0.0074(7) -0.0122(6)
C10 0.0383(8) 0.0288(7) 0.0255(7) -0.0047(6) -0.0034(6) 0.0026(6)
B2 0.0220(6) 0.0172(6) 0.0148(6) -0.0011(5) 0.0043(5) -0.0006(5)
Cl2 0.03102(17) 0.02564(15) 0.01466(14) -0.00326(11) 0.00395(12) -0.00323(12)
C11 0.0223(6) 0.0223(6) 0.0223(6) -0.0016(5) 0.0074(5) 0.0035(5)
C12 0.0353(8) 0.0252(7) 0.0407(9) -0.0050(6) 0.0110(7) 0.0080(6)
C13 0.0261(7) 0.0356(8) 0.0323(8) -0.0010(6) 0.0137(6) 0.0017(6)
C14 0.0217(6) 0.0409(8) 0.0274(7) -0.0009(6) 0.0022(6) 0.0045(6)
P2 0.01887(15) 0.01469(14) 0.01465(15) 0.00035(11) 0.00287(12) -0.00142(11)
C15 0.0251(6) 0.0209(6) 0.0156(6) 0.0031(5) 0.0032(5) -0.0009(5)
C16 0.0369(8) 0.0356(8) 0.0261(7) 0.0081(6) 0.0134(6) 0.0011(6)
C17 0.0381(8) 0.0286(7) 0.0291(8) 0.0100(6) 0.0076(6) 0.0082(6)
C18 0.0268(7) 0.0195(6) 0.0224(6) -0.0014(5) 0.0003(5) -0.0065(5)
C19 0.0307(8) 0.0367(8) 0.0445(10) -0.0029(7) 0.0072(7) -0.0152(6)
C20 0.0451(9) 0.0213(6) 0.0345(8) -0.0066(6) 0.0030(7) -0.0055(6)

loop_
_atom_type_symbol
_atom_type_description
_atom_type_scat_dispersion_real
_atom_type_scat_dispersion_imag
_atom_type_scat_source
C C 0.0033 0.0016 'International Tables Vol C Tables 4.2.6.8 and 6.1.1.4'
H H 0.0000 0.0000 'International Tables Vol C Tables 4.2.6.8 and 6.1.1.4'
B B 0.0013 0.0007 'International Tables Vol C Tables 4.2.6.8 and 6.1.1.4'
P P 0.1023 0.0942 'International Tables Vol C Tables 4.2.6.8 and 6.1.1.4'
Cl Cl 0.1484 0.1585 'International Tables Vol C Tables 4.2.6.8 and 6.1.1.4'

loop_
_geom_angle_atom_site_label_1
_geom_angle_atom_site_label_2
_geom_angle_atom_site_label_3
_geom_angle
C1 B1 Cl1 107.68(9)
C1 B1 P1 123.46(9)
Cl1 B1 P1 104.67(7)
C1 B1 P2 125.98(9)
Cl1 B1 P2 103.43(6)
P1 B1 P2 88.31(6)
C3 C1 C4 106.03(12)
C3 C1 C2 108.35(12)
C4 C1 C2 105.74(12)
C3 C1 B1 115.53(11)
C4 C1 B1 110.17(11)
C2 C1 B1 110.50(11)
C5 P1 C8 106.80(6)
C5 P1 B1 110.32(6)
C8 P1 B1 112.88(6)
C5 P1 B2 111.98(6)
C8 P1 B2 123.33(6)
B1 P1 B2 90.50(6)
C7 C5 C6 112.17(11)
C7 C5 P1 112.09(10)
C6 C5 P1 116.15(10)
C9 C8 C10 108.82(12)
C9 C8 P1 115.84(10)
C10 C8 P1 114.56(9)
C11 B2 Cl2 108.71(9)
C11 B2 P1 123.73(9)
Cl2 B2 P1 102.43(6)
C11 B2 P2 126.39(9)
Cl2 B2 P2 103.11(7)
P1 B2 P2 88.45(6)
C14 C11 C12 108.49(12)
C14 C11 C13 106.78(11)
C12 C11 C13 105.81(11)
C14 C11 B2 115.13(11)
C12 C11 B2 111.01(11)
C13 C11 B2 109.13(11)
C18 P2 C15 110.44(6)
C18 P2 B2 111.10(6)
C15 P2 B2 115.93(6)
C18 P2 B1 111.23(6)
C15 P2 B1 116.81(6)
B2 P2 B1 89.92(6)
C16 C15 C17 107.83(11)
C16 C15 P2 114.90(10)
C17 C15 P2 114.80(9)
C19 C18 C20 111.25(12)
C19 C18 P2 114.86(10)
C20 C18 P2 115.11(10)

loop_
_geom_bond_atom_site_label_1
_geom_bond_atom_site_label_2
_geom_bond_distance
B1 C1 1.6479(19)
B1 Cl1 1.9032(15)
B1 P1 2.0532(14)
B1 P2 2.0671(14)
C1 C3 1.536(2)
C1 C4 1.547(2)
C1 C2 1.548(2)
P1 C5 1.8615(13)
P1 C8 1.8720(13)
P1 B2 2.0540(14)
C5 C7 1.5318(19)
C5 C6 1.5361(19)
C8 C9 1.5361(19)
C8 C10 1.537(2)
B2 C11 1.6315(19)
B2 Cl2 1.8950(14)
B2 P2 2.0610(14)
C11 C14 1.537(2)
C11 C12 1.5440(18)
C11 C13 1.5458(19)
P2 C18 1.8588(13)
P2 C15 1.8657(13)
C15 C16 1.5339(18)
C15 C17 1.5341(19)
C18 C19 1.531(2)
C18 C20 1.532(2)
